data_4117398
loop_
_publ_author_name
'Ramachandran Azhakar'
'Rajendra S. Ghadwal'
'Herbert W. Roesky'
'Hilke Wolf'
'Dietmar Stalke'

_publ_section_title
;
 Stabilization of Low Valent Silicon Fluorides in the Coordination Sphere
 of Transition Metals
;
_journal_name_full 'Journal of the American Chemical Society'
_journal_page_first 2423
_journal_page_last 2428
_journal_paper_doi 10.1021/ja210697p
_journal_volume 134
_journal_year 2012
_chemical_formula_moiety 'C20 H23 Cl N2 O5 Si W, C7 H8'
_chemical_formula_sum 'C27 H31 Cl N2 O5 Si W'
_chemical_formula_weight 710.93
_chemical_name_systematic
; 
 ? 
;
_space_group_IT_number 2
_symmetry_cell_setting triclinic
_symmetry_space_group_name_Hall '-P 1'
_symmetry_space_group_name_H-M 'P -1'
_atom_sites_solution_hydrogens geom
_atom_sites_solution_primary direct
_atom_sites_solution_secondary difmap
_audit_creation_method SHELXL-97
_cell_angle_alpha 94.910(10)
_cell_angle_beta 93.04(2)
_cell_angle_gamma 97.560(10)
_cell_formula_units_Z 2
_cell_length_a 9.873(2)
_cell_length_b 11.621(3)
_cell_length_c 13.1260(10)
_cell_measurement_reflns_used 9988
_cell_measurement_temperature 100(2)
_cell_measurement_theta_max 20.81
_cell_measurement_theta_min 2.31
_cell_volume 1484.3(5)
_computing_cell_refinement 'SAINT V7.68A'
_computing_data_collection 'APEX2 v2011.2'
_computing_data_reduction 'SAINT V7.68A'
_computing_molecular_graphics 'XP Version 5.1'
_computing_publication_material 'XP Version 5.1'
_computing_structure_refinement 'SHELXL in SHELXTL Version 2008/3'
_computing_structure_solution 'SHELXS in SHELXTL Version 2008/3'
_diffrn_ambient_temperature 100(2)
_diffrn_measured_fraction_theta_full 0.992
_diffrn_measured_fraction_theta_max 0.992
_diffrn_measurement_device_type 'Bruker Smart Apex II Quazar'
_diffrn_measurement_method 'omega scans'
_diffrn_radiation_monochromator mirror
_diffrn_radiation_source 'microfocus sealed tube'
_diffrn_radiation_type AgK\a
_diffrn_radiation_wavelength 0.5608
_diffrn_reflns_av_R_equivalents 0.0303
_diffrn_reflns_av_sigmaI/netI 0.0164
_diffrn_reflns_limit_h_max 12
_diffrn_reflns_limit_h_min -12
_diffrn_reflns_limit_k_max 14
_diffrn_reflns_limit_k_min -14
_diffrn_reflns_limit_l_max 16
_diffrn_reflns_limit_l_min 0
_diffrn_reflns_number 62539
_diffrn_reflns_theta_full 20.81
_diffrn_reflns_theta_max 20.81
_diffrn_reflns_theta_min 1.23
_exptl_absorpt_coefficient_mu 2.187
_exptl_absorpt_correction_T_max 0.8110
_exptl_absorpt_correction_T_min 0.6942
_exptl_absorpt_correction_type multi-scan
_exptl_absorpt_process_details TWINABS-2008/2
_exptl_crystal_colour yellow
_exptl_crystal_density_diffrn 1.591
_exptl_crystal_description block
_exptl_crystal_F_000 704
_exptl_crystal_size_max 0.18
_exptl_crystal_size_mid 0.16
_exptl_crystal_size_min 0.10
_refine_diff_density_max 1.965
_refine_diff_density_min -1.182
_refine_diff_density_rms 0.091
_refine_ls_extinction_method none
_refine_ls_goodness_of_fit_ref 1.087
_refine_ls_hydrogen_treatment constr
_refine_ls_matrix_type full
_refine_ls_number_parameters 353
_refine_ls_number_reflns 6280
_refine_ls_number_restraints 111
_refine_ls_restrained_S_all 1.085
_refine_ls_R_factor_all 0.0211
_refine_ls_R_factor_gt 0.0205
_refine_ls_shift/su_max 0.004
_refine_ls_shift/su_mean 0.000
_refine_ls_structure_factor_coef Fsqd
_refine_ls_weighting_details 'calc w=1/[\s^2^(Fo^2^)+(0.0250P)^2^+1.7596P] where P=(Fo^2^+2Fc^2^)/3'
_refine_ls_weighting_scheme calc
_refine_ls_wR_factor_gt 0.0509
_refine_ls_wR_factor_ref 0.0514
_reflns_number_gt 6180
_reflns_number_total 6280
_reflns_threshold_expression >2sigma(I)
_cod_data_source_file ja210697p_si_004.cif
_cod_data_source_block neu5
_cod_original_cell_volume 1484.4(5)
_cod_database_code 4117398

loop_
_symmetry_equiv_pos_as_xyz
'x, y, z'
'-x, -y, -z'

loop_
_atom_site_label
_atom_site_type_symbol
_atom_site_fract_x
_atom_site_fract_y
_atom_site_fract_z
_atom_site_U_iso_or_equiv
_atom_site_adp_type
_atom_site_occupancy
_atom_site_symmetry_multiplicity
_atom_site_calc_flag
_atom_site_refinement_flags
_atom_site_disorder_assembly
_atom_site_disorder_group
C1 C 0.3974(4) -0.1353(3) 0.7555(3) 0.0326(8) Uani 1 1 d . . .
C2 C 0.6732(4) -0.1376(3) 0.8614(3) 0.0295(8) Uani 1 1 d . . .
C3 C 0.5322(4) 0.0633(3) 0.8741(3) 0.0307(8) Uani 1 1 d . . .
C4 C 0.6444(5) -0.1545(3) 0.6429(3) 0.0358(9) Uani 1 1 d . . .
C5 C 0.5192(5) 0.0565(3) 0.6499(3) 0.0356(9) Uani 1 1 d . . .
C6 C 0.8794(3) 0.2738(3) 0.7503(3) 0.0202(6) Uani 1 1 d . . .
C7 C 0.9021(3) 0.4007(3) 0.7452(3) 0.0231(7) Uani 1 1 d . . .
C8 C 0.7891(4) 0.4622(3) 0.7425(3) 0.0284(7) Uani 1 1 d . . .
H8 H 0.6992 0.4223 0.7458 0.034 Uiso 1 1 calc R . .
C9 C 0.8091(4) 0.5812(3) 0.7352(3) 0.0341(9) Uani 1 1 d . . .
H9 H 0.7322 0.6224 0.7321 0.041 Uiso 1 1 calc R . .
C10 C 0.9390(4) 0.6412(3) 0.7322(3) 0.0327(8) Uani 1 1 d . . .
H10 H 0.9516 0.7232 0.7284 0.039 Uiso 1 1 calc R . .
C11 C 1.0506(4) 0.5807(3) 0.7347(3) 0.0296(8) Uani 1 1 d . . .
H11 H 1.1401 0.6211 0.7314 0.036 Uiso 1 1 calc R . .
C12 C 1.0328(4) 0.4620(3) 0.7419(2) 0.0263(7) Uani 1 1 d . . .
H12 H 1.1104 0.4217 0.7447 0.032 Uiso 1 1 calc R . .
C13 C 0.8925(3) 0.2595(3) 0.9445(2) 0.0217(6) Uani 1 1 d . . .
C14 C 0.8797(4) 0.1507(3) 1.0033(3) 0.0297(8) Uani 1 1 d . . .
H14A H 0.7889 0.1056 0.9870 0.045 Uiso 1 1 calc R . .
H14B H 0.8918 0.1741 1.0771 0.045 Uiso 1 1 calc R . .
H14C H 0.9502 0.1027 0.9833 0.045 Uiso 1 1 calc R . .
C15 C 0.7837(4) 0.3361(3) 0.9764(3) 0.0275(7) Uani 1 1 d . . .
H15A H 0.7970 0.4084 0.9427 0.041 Uiso 1 1 calc R . .
H15B H 0.7923 0.3546 1.0509 0.041 Uiso 1 1 calc R . .
H15C H 0.6923 0.2940 0.9559 0.041 Uiso 1 1 calc R . .
C16 C 1.0356(4) 0.3274(4) 0.9666(3) 0.0312(8) Uani 1 1 d . . .
H16A H 1.1036 0.2795 0.9413 0.047 Uiso 1 1 calc R . .
H16B H 1.0531 0.3471 1.0406 0.047 Uiso 1 1 calc R . .
H16C H 1.0421 0.3991 0.9319 0.047 Uiso 1 1 calc R . .
C17 C 0.8716(6) 0.2014(4) 0.5586(3) 0.0433(11) Uani 1 1 d . . .
C18 C 0.7861(7) 0.2879(4) 0.5176(3) 0.0686(19) Uani 1 1 d . . .
H18A H 0.6934 0.2737 0.5413 0.103 Uiso 1 1 calc R . .
H18B H 0.7815 0.2790 0.4425 0.103 Uiso 1 1 calc R . .
H18C H 0.8279 0.3673 0.5423 0.103 Uiso 1 1 calc R . .
C19 C 1.0246(7) 0.2336(5) 0.5413(3) 0.0650(18) Uani 1 1 d . . .
H19A H 1.0547 0.3148 0.5682 0.098 Uiso 1 1 calc R . .
H19B H 1.0382 0.2244 0.4678 0.098 Uiso 1 1 calc R . .
H19C H 1.0781 0.1822 0.5770 0.098 Uiso 1 1 calc R . .
C20 C 0.8228(6) 0.0791(4) 0.5060(3) 0.0442(11) Uani 1 1 d . . .
H20A H 0.8746 0.0228 0.5365 0.066 Uiso 1 1 calc R . .
H20B H 0.8375 0.0780 0.4327 0.066 Uiso 1 1 calc R . .
H20C H 0.7251 0.0581 0.5151 0.066 Uiso 1 1 calc R . .
C21 C 0.3561(5) 0.3168(4) 0.7658(4) 0.0541(12) Uani 1 1 d DU . .
H21 H 0.3232 0.2358 0.7624 0.065 Uiso 0.555(10) 1 calc PR A 2
C22 C 0.3747(5) 0.3700(4) 0.6778(4) 0.0522(12) Uani 1 1 d DU A .
H22 H 0.3578 0.3253 0.6133 0.063 Uiso 1 1 calc R . .
C23 C 0.4179(4) 0.4878(4) 0.6820(3) 0.0438(10) Uani 1 1 d DU . .
H23 H 0.4301 0.5243 0.6205 0.053 Uiso 0.445(10) 1 calc PR A 1
C24 C 0.4434(5) 0.5529(4) 0.7752(4) 0.0479(11) Uani 1 1 d DU A .
H24 H 0.4716 0.6346 0.7781 0.057 Uiso 1 1 calc R . .
C25 C 0.4280(4) 0.4995(4) 0.8642(3) 0.0450(11) Uani 1 1 d DU . .
H25 H 0.4466 0.5442 0.9287 0.054 Uiso 1 1 calc R A .
C26 C 0.3854(4) 0.3810(4) 0.8601(4) 0.0443(10) Uani 1 1 d DU A .
H26 H 0.3763 0.3438 0.9215 0.053 Uiso 1 1 calc R . .
C27 C 0.2722(8) 0.2023(8) 0.7516(11) 0.051(3) Uani 0.445(10) 1 d PDU A 1
H27A H 0.1768 0.2112 0.7633 0.076 Uiso 0.445(10) 1 calc PR A 1
H27B H 0.3058 0.1516 0.8004 0.076 Uiso 0.445(10) 1 calc PR A 1
H27C H 0.2779 0.1675 0.6815 0.076 Uiso 0.445(10) 1 calc PR A 1
C27' C 0.4375(11) 0.5374(9) 0.5858(7) 0.061(3) Uani 0.555(10) 1 d PDU A 2
H27D H 0.4066 0.6143 0.5893 0.092 Uiso 0.555(10) 1 calc PR A 2
H27E H 0.3844 0.4862 0.5304 0.092 Uiso 0.555(10) 1 calc PR A 2
H27F H 0.5348 0.5453 0.5723 0.092 Uiso 0.555(10) 1 calc PR A 2
Cl1 Cl 0.99229(10) -0.00700(7) 0.75814(9) 0.0382(2) Uani 1 1 d . . .
N1 N 0.8717(3) 0.2162(2) 0.8342(2) 0.0192(5) Uani 1 1 d . . .
N2 N 0.8570(3) 0.1919(2) 0.6701(2) 0.0253(6) Uani 1 1 d . . .
O1 O 0.2884(3) -0.1819(2) 0.7554(3) 0.0456(7) Uani 1 1 d . . .
O2 O 0.7246(3) -0.1894(3) 0.9189(2) 0.0422(7) Uani 1 1 d . . .
O3 O 0.4992(3) 0.1202(3) 0.9411(2) 0.0395(7) Uani 1 1 d . . .
O4 O 0.6783(4) -0.2183(3) 0.5809(2) 0.0529(9) Uani 1 1 d . . .
O5 O 0.4830(4) 0.1121(3) 0.5892(2) 0.0494(9) Uani 1 1 d . . .
Si1 Si 0.81671(10) 0.07738(7) 0.75587(8) 0.02352(18) Uani 1 1 d . . .
W1 W 0.587086(16) -0.044024(13) 0.756545(11) 0.02454(4) Uani 1 1 d . . .

loop_
_atom_site_aniso_label
_atom_site_aniso_U_11
_atom_site_aniso_U_22
_atom_site_aniso_U_33
_atom_site_aniso_U_23
_atom_site_aniso_U_13
_atom_site_aniso_U_12
C1 0.044(2) 0.0210(17) 0.0318(18) -0.0048(16) -0.0073(18) 0.0077(15)
C2 0.0364(19) 0.0243(19) 0.0286(19) 0.0033(14) 0.0043(15) 0.0055(15)
C3 0.039(2) 0.0220(18) 0.0300(19) 0.0067(15) -0.0045(16) 0.0016(15)
C4 0.061(3) 0.0213(19) 0.0251(19) 0.0041(15) -0.0119(18) 0.0119(17)
C5 0.060(3) 0.0223(18) 0.0243(19) -0.0059(15) -0.0047(17) 0.0112(17)
C6 0.0296(15) 0.0137(13) 0.0173(14) -0.0011(12) -0.0006(13) 0.0051(11)
C7 0.0359(17) 0.0136(14) 0.0201(17) 0.0045(13) -0.0045(14) 0.0054(12)
C8 0.0325(17) 0.0208(16) 0.0315(19) 0.0043(15) -0.0081(15) 0.0046(13)
C9 0.044(2) 0.0221(18) 0.036(2) 0.0039(15) -0.0088(17) 0.0099(15)
C10 0.056(2) 0.0144(15) 0.0260(19) 0.0042(13) -0.0055(16) 0.0002(15)
C11 0.0380(18) 0.0233(17) 0.0256(19) 0.0029(13) -0.0007(14) -0.0024(14)
C12 0.0368(17) 0.0234(16) 0.0182(16) 0.0015(13) 0.0003(13) 0.0028(13)
C13 0.0273(16) 0.0253(17) 0.0132(14) -0.0007(12) -0.0011(12) 0.0081(13)
C14 0.042(2) 0.0302(19) 0.0192(16) 0.0046(14) -0.0001(14) 0.0127(15)
C15 0.0321(18) 0.0269(18) 0.0236(17) -0.0051(14) 0.0026(14) 0.0097(14)
C16 0.0283(18) 0.045(2) 0.0185(16) 0.0000(15) -0.0049(13) 0.0023(16)
C17 0.089(3) 0.0236(19) 0.0130(16) 0.0011(14) 0.0039(18) -0.009(2)
C18 0.151(6) 0.027(2) 0.021(2) 0.0077(17) -0.021(3) -0.004(3)
C19 0.110(5) 0.048(3) 0.026(2) -0.0087(19) 0.031(3) -0.034(3)
C20 0.085(3) 0.029(2) 0.0141(16) -0.0039(14) 0.0036(18) -0.008(2)
C21 0.051(3) 0.047(3) 0.059(3) -0.010(2) 0.016(2) -0.009(2)
C22 0.044(2) 0.064(3) 0.042(2) -0.016(2) 0.014(2) -0.006(2)
C23 0.0289(19) 0.064(3) 0.042(2) 0.008(2) 0.0068(17) 0.0162(19)
C24 0.040(2) 0.041(2) 0.065(3) -0.003(2) -0.001(2) 0.0236(18)
C25 0.038(2) 0.054(3) 0.044(2) -0.012(2) -0.0055(18) 0.022(2)
C26 0.030(2) 0.060(3) 0.043(2) 0.000(2) 0.0044(17) 0.0073(19)
C27 0.027(4) 0.027(4) 0.098(9) 0.008(5) 0.005(6) 0.002(3)
C27' 0.059(6) 0.073(7) 0.061(5) 0.030(5) 0.005(5) 0.024(5)
Cl1 0.0577(5) 0.0233(4) 0.0401(5) 0.0083(4) 0.0183(5) 0.0205(4)
N1 0.0300(14) 0.0126(12) 0.0152(12) 0.0000(10) -0.0014(10) 0.0058(10)
N2 0.0469(18) 0.0132(13) 0.0141(13) 0.0000(10) 0.0005(12) -0.0010(12)
O1 0.0385(15) 0.0352(15) 0.0595(19) -0.0052(16) -0.0074(16) 0.0021(12)
O2 0.0562(18) 0.0415(18) 0.0363(16) 0.0200(13) 0.0044(14) 0.0233(14)
O3 0.0546(19) 0.0330(15) 0.0306(14) -0.0041(13) 0.0040(13) 0.0086(13)
O4 0.096(3) 0.0351(17) 0.0308(16) -0.0063(13) -0.0118(16) 0.0339(18)
O5 0.086(3) 0.0367(18) 0.0289(15) 0.0044(13) -0.0112(15) 0.0273(16)
Si1 0.0424(5) 0.0132(4) 0.0158(4) 0.0016(4) 0.0045(4) 0.0057(4)
W1 0.03811(7) 0.01547(6) 0.01938(6) 0.00152(6) -0.00481(6) 0.00392(4)

loop_
_atom_type_symbol
_atom_type_description
_atom_type_scat_dispersion_real
_atom_type_scat_dispersion_imag
_atom_type_scat_source
C C 0.0015 0.0009 'International Tables Vol C Tables 4.2.6.8 and 6.1.1.4'
H H 0.0000 0.0000 'International Tables Vol C Tables 4.2.6.8 and 6.1.1.4'
N N 0.0030 0.0019 'International Tables Vol C Tables 4.2.6.8 and 6.1.1.4'
O O 0.0056 0.0036 'International Tables Vol C Tables 4.2.6.8 and 6.1.1.4'
Si Si 0.0522 0.0431 'International Tables Vol C Tables 4.2.6.8 and 6.1.1.4'
W W -0.4201 4.6430 'International Tables Vol C Tables 4.2.6.8 and 6.1.1.4'
Cl Cl 0.0998 0.0984 'International Tables Vol C Tables 4.2.6.8 and 6.1.1.4'

loop_
_geom_angle_atom_site_label_1
_geom_angle_atom_site_label_2
_geom_angle_atom_site_label_3
_geom_angle
O1 C1 W1 176.9(3)
O2 C2 W1 178.2(4)
O3 C3 W1 177.8(3)
O4 C4 W1 178.1(3)
O5 C5 W1 178.7(4)
N1 C6 N2 106.0(2)
N1 C6 C7 127.6(3)
N2 C6 C7 126.3(3)
N1 C6 Si1 53.29(15)
N2 C6 Si1 53.06(16)
C7 C6 Si1 173.2(2)
C12 C7 C8 118.8(3)
C12 C7 C6 122.0(3)
C8 C7 C6 119.2(3)
C9 C8 C7 119.7(3)
C10 C9 C8 121.1(3)
C9 C10 C11 119.3(3)
C12 C11 C10 120.5(3)
C11 C12 C7 120.7(3)
N1 C13 C16 109.8(3)
N1 C13 C14 105.9(3)
C16 C13 C14 109.5(3)
N1 C13 C15 111.3(3)
C16 C13 C15 110.3(3)
C14 C13 C15 109.8(3)
N2 C17 C18 111.9(4)
N2 C17 C20 105.6(3)
C18 C17 C20 110.2(4)
N2 C17 C19 108.5(4)
C18 C17 C19 111.8(4)
C20 C17 C19 108.6(4)
C22 C21 C26 119.9(4)
C22 C21 C27 114.5(7)
C26 C21 C27 123.6(7)
C21 C22 C23 120.4(4)
C24 C23 C22 120.1(4)
C24 C23 C27' 122.7(6)
C22 C23 C27' 117.2(6)
C23 C24 C25 119.8(4)
C24 C25 C26 120.1(4)
C25 C26 C21 119.6(4)
C6 N1 C13 130.7(3)
C6 N1 Si1 91.1(2)
C13 N1 Si1 138.1(2)
C6 N2 C17 130.7(3)
C6 N2 Si1 91.0(2)
C17 N2 Si1 138.2(2)
N2 Si1 N1 71.41(12)
N2 Si1 Cl1 103.46(12)
N1 Si1 Cl1 103.78(10)
N2 Si1 C6 35.94(12)
N1 Si1 C6 35.65(12)
Cl1 Si1 C6 109.57(9)
N2 Si1 W1 124.28(11)
N1 Si1 W1 125.37(10)
Cl1 Si1 W1 118.44(5)
C6 Si1 W1 131.98(9)
C1 W1 C4 92.77(17)
C1 W1 C5 90.48(17)
C4 W1 C5 90.09(14)
C1 W1 C3 87.27(16)
C4 W1 C3 178.03(15)
C5 W1 C3 91.87(14)
C1 W1 C2 94.80(16)
C4 W1 C2 88.80(14)
C5 W1 C2 174.65(17)
C3 W1 C2 89.23(14)
C1 W1 Si1 177.25(10)
C4 W1 Si1 88.64(13)
C5 W1 Si1 87.15(13)
C3 W1 Si1 91.40(12)
C2 W1 Si1 87.59(11)

loop_
_geom_bond_atom_site_label_1
_geom_bond_atom_site_label_2
_geom_bond_distance
C1 O1 1.139(5)
C1 W1 2.027(4)
C2 O2 1.143(5)
C2 W1 2.044(4)
C3 O3 1.143(5)
C3 W1 2.041(4)
C4 O4 1.146(5)
C4 W1 2.037(4)
C5 O5 1.139(5)
C5 W1 2.040(4)
C6 N1 1.337(4)
C6 N2 1.346(4)
C6 C7 1.470(4)
C6 Si1 2.294(3)
C7 C12 1.395(5)
C7 C8 1.403(5)
C8 C9 1.384(5)
C9 C10 1.381(6)
C10 C11 1.384(6)
C11 C12 1.379(5)
C13 N1 1.486(4)
C13 C16 1.525(5)
C13 C14 1.532(5)
C13 C15 1.535(5)
C17 N2 1.490(4)
C17 C18 1.510(7)
C17 C20 1.531(5)
C17 C19 1.541(8)
C21 C22 1.365(7)
C21 C26 1.386(6)
C21 C27 1.463(9)
C22 C23 1.375(7)
C23 C24 1.375(6)
C23 C27' 1.445(9)
C24 C25 1.375(6)
C25 C26 1.381(6)
Cl1 Si1 2.1011(14)
N1 Si1 1.839(3)
N2 Si1 1.834(3)
Si1 W1 2.5086(11)
